data_7118499
loop_
_publ_author_name
'Gupta, Gajendra'
'Das, Abhishek'
'Ghate, Nikhil Baban'
'Kim, Takhyeon'
'Ryu, Ji Yeon'
'Lee, Junseong'
'Mandal, Nripendranath'
'Lee, Chang Yeon'

_publ_section_title
;
 Novel BODIPY-based Ru(ii) and Ir(iii) metalla-rectangles: cellular
 localization of compounds and their antiproliferative activities.
;
_journal_issue 23
_journal_name_full 'Chemical communications (Cambridge, England)'
_journal_page_first 4274
_journal_page_last 4277
_journal_paper_doi 10.1039/c6cc00046k
_journal_volume 52
_journal_year 2016
_chemical_formula_sum 'C61 H52 B F8 N4 O10 Ru2 S2'
_chemical_formula_weight 1430.13
_space_group_crystal_system monoclinic
_space_group_IT_number 15
_space_group_name_Hall '-C 2yc'
_space_group_name_H-M_alt 'C 1 2/c 1'
_symmetry_space_group_name_Hall '-C 2yc'
_symmetry_space_group_name_H-M 'C 1 2/c 1'
_atom_sites_solution_hydrogens geom
_audit_creation_method SHELXL-2014/7
_audit_update_record
;
2015-10-08 deposited with the CCDC.
2016-01-20 downloaded from the CCDC.
;
_cell_angle_alpha 90
_cell_angle_beta 111.767(2)
_cell_angle_gamma 90
_cell_formula_units_Z 8
_cell_length_a 24.5419(6)
_cell_length_b 22.5400(6)
_cell_length_c 25.4485(7)
_cell_measurement_temperature 100(2)
_cell_volume 13073.7(6)
_computing_cell_refinement 'Bruker SAINT'
_computing_data_collection 'Bruker APEX2'
_computing_data_reduction 'Bruker SAINT'
_computing_structure_refinement 'SHELXL-2014/7 (Sheldrick, 2014)'
_computing_structure_solution 'SHELXS-97 (Sheldrick, 2008)'
_diffrn_ambient_temperature 296(2)
_diffrn_measured_fraction_theta_full 1.000
_diffrn_measured_fraction_theta_max 0.991
_diffrn_measurement_device_type 'Bruker APEX-II CCD'
_diffrn_measurement_method '\f and \w scans'
_diffrn_radiation_monochromator graphite
_diffrn_radiation_source 'sealed tube'
_diffrn_radiation_type MoK\a
_diffrn_radiation_wavelength 0.71073
_diffrn_reflns_av_R_equivalents 0.0612
_diffrn_reflns_av_unetI/netI 0.0452
_diffrn_reflns_Laue_measured_fraction_full 1.000
_diffrn_reflns_Laue_measured_fraction_max 0.991
_diffrn_reflns_limit_h_max 29
_diffrn_reflns_limit_h_min -29
_diffrn_reflns_limit_k_max 24
_diffrn_reflns_limit_k_min -27
_diffrn_reflns_limit_l_max 30
_diffrn_reflns_limit_l_min -29
_diffrn_reflns_number 84240
_diffrn_reflns_point_group_measured_fraction_full 1.000
_diffrn_reflns_point_group_measured_fraction_max 0.991
_diffrn_reflns_theta_full 25.242
_diffrn_reflns_theta_max 25.469
_diffrn_reflns_theta_min 1.271
_exptl_absorpt_coefficient_mu 0.606
_exptl_crystal_density_diffrn 1.453
_exptl_crystal_description block
_exptl_crystal_F_000 5784
_refine_diff_density_max 2.031
_refine_diff_density_min -1.289
_refine_diff_density_rms 0.135
_refine_ls_extinction_method none
_refine_ls_goodness_of_fit_ref 1.049
_refine_ls_hydrogen_treatment constr
_refine_ls_matrix_type full
_refine_ls_number_parameters 823
_refine_ls_number_reflns 12014
_refine_ls_number_restraints 54
_refine_ls_restrained_S_all 1.058
_refine_ls_R_factor_all 0.0956
_refine_ls_R_factor_gt 0.0746
_refine_ls_shift/su_max 0.005
_refine_ls_shift/su_mean 0.000
_refine_ls_structure_factor_coef Fsqd
_refine_ls_weighting_details 'w=1/[\s^2^(Fo^2^)+(0.1031P)^2^+130.3749P] where P=(Fo^2^+2Fc^2^)/3'
_refine_ls_weighting_scheme calc
_refine_ls_wR_factor_gt 0.1967
_refine_ls_wR_factor_ref 0.2072
_reflns_Friedel_coverage 0.000
_reflns_number_gt 9112
_reflns_number_total 12014
_reflns_threshold_expression 'I > 2\s(I)'
_cod_data_source_file c6cc00046k2.cif
_cod_data_source_block inu3-1
_cod_depositor_comments 'Adding full bibliography for 7118499--7118501.cif.'
_cod_database_code 7118499
_shelx_shelxl_version_number 2014/7
_shelx_space_group_comment
;
The symmetry employed for this shelxl refinement is uniquely defined
by the following loop, which should always be used as a source of
symmetry information in preference to the above space-group names.
They are only intended as comments.
;

loop_
_space_group_symop_operation_xyz
'x, y, z'
'-x, y, -z+1/2'
'x+1/2, y+1/2, z'
'-x+1/2, y+1/2, -z+1/2'
'-x, -y, -z'
'x, -y, z-1/2'
'-x+1/2, -y+1/2, -z'
'x+1/2, -y+1/2, z-1/2'

loop_
_atom_site_label
_atom_site_type_symbol
_atom_site_fract_x
_atom_site_fract_y
_atom_site_fract_z
_atom_site_U_iso_or_equiv
_atom_site_adp_type
_atom_site_occupancy
_atom_site_site_symmetry_order
_atom_site_calc_flag
_atom_site_refinement_flags_posn
_atom_site_refinement_flags_adp
_atom_site_refinement_flags_occupancy
_atom_site_disorder_assembly
_atom_site_disorder_group
Ru1 Ru 0.33134(2) 0.67039(2) 0.25300(2) 0.02998(16) Uani 1 1 d . . . . .
Ru2 Ru 0.60348(2) -0.14279(2) 0.42047(2) 0.03368(17) Uani 1 1 d . . . . .
O1 O 0.41374(17) 0.68791(19) 0.31016(19) 0.0331(10) Uani 1 1 d . . . . .
O2 O 0.36717(17) 0.67479(19) 0.19171(19) 0.0331(10) Uani 1 1 d . . . . .
O3 O 0.51813(19) -0.16414(18) 0.37444(19) 0.0352(10) Uani 1 1 d . . . . .
O4 O 0.61818(18) -0.14949(19) 0.34691(18) 0.0346(10) Uani 1 1 d . . . . .
C1 C 0.5142(3) 0.6863(3) 0.3549(3) 0.0404(16) Uani 1 1 d . . . . .
C2 C 0.4625(2) 0.6849(3) 0.3023(3) 0.0292(13) Uani 1 1 d . . . . .
C3 C 0.4704(2) 0.6811(2) 0.2505(3) 0.0254(13) Uani 1 1 d . . . . .
C4 C 0.4215(2) 0.6795(3) 0.1981(3) 0.0318(14) Uani 1 1 d . . . . .
C5 C 0.4318(3) 0.6828(3) 0.1460(3) 0.0430(17) Uani 1 1 d . . . . .
C6 C 0.2888(3) 0.7012(3) 0.3096(3) 0.0416(17) Uani 1 1 d . . . . .
C7 C 0.2913(3) 0.7491(3) 0.2741(3) 0.0399(16) Uani 1 1 d . . . . .
H7 H 0.3073 0.7852 0.2903 0.048 Uiso 1 1 calc R U . . .
C8 C 0.2703(3) 0.7431(3) 0.2160(3) 0.0379(16) Uani 1 1 d . . . . .
H8 H 0.2726 0.7751 0.1938 0.045 Uiso 1 1 calc R U . . .
C9 C 0.2451(3) 0.6889(3) 0.1892(3) 0.0426(17) Uani 1 1 d . . . . .
C10 C 0.2402(3) 0.6428(3) 0.2234(4) 0.0472(19) Uani 1 1 d . . . . .
H10 H 0.2226 0.6075 0.2068 0.057 Uiso 1 1 calc R U . . .
C11 C 0.2617(3) 0.6486(3) 0.2833(3) 0.0446(18) Uani 1 1 d . . . . .
H11 H 0.2576 0.6172 0.3052 0.054 Uiso 1 1 calc R U . . .
C12 C 0.3113(3) 0.7055(4) 0.3730(3) 0.0492(19) Uani 1 1 d . . . . .
H12 H 0.3267 0.6664 0.3883 0.059 Uiso 1 1 calc R U . . .
C13 C 0.2595(4) 0.7191(7) 0.3906(5) 0.099(4) Uani 1 1 d . . . . .
H13A H 0.2380 0.7524 0.3694 0.148 Uiso 1 1 calc R U . . .
H13B H 0.2738 0.7283 0.4303 0.148 Uiso 1 1 calc R U . . .
H13C H 0.2341 0.6852 0.3833 0.148 Uiso 1 1 calc R U . . .
C14 C 0.3605(4) 0.7507(4) 0.3981(4) 0.060(2) Uani 1 1 d . . . . .
H14A H 0.3915 0.7427 0.3848 0.090 Uiso 1 1 calc R U . . .
H14B H 0.3753 0.7480 0.4387 0.090 Uiso 1 1 calc R U . . .
H14C H 0.3455 0.7899 0.3867 0.090 Uiso 1 1 calc R U . . .
C15 C 0.2275(3) 0.6807(4) 0.1262(4) 0.061(2) Uani 1 1 d . . . . .
H15A H 0.2163 0.6402 0.1165 0.092 Uiso 1 1 calc R U . . .
H15B H 0.2601 0.6903 0.1156 0.092 Uiso 1 1 calc R U . . .
H15C H 0.1951 0.7063 0.1066 0.092 Uiso 1 1 calc R U . . .
C16 C 0.4285(3) -0.1611(3) 0.3018(3) 0.0411(17) Uani 1 1 d . . . . .
C17 C 0.4921(3) -0.1609(3) 0.3204(3) 0.0332(15) Uani 1 1 d . . . . .
C18 C 0.5180(3) -0.1566(2) 0.2799(3) 0.0277(13) Uani 1 1 d . . . . .
C19 C 0.5805(3) -0.1547(3) 0.2963(3) 0.0332(15) Uani 1 1 d . . . . .
C20 C 0.6053(3) -0.1566(3) 0.2530(3) 0.0407(16) Uani 1 1 d . . . . .
C21 C 0.5980(4) -0.1644(4) 0.5024(3) 0.054(2) Uani 1 1 d . . . . .
C22 C 0.6341(4) -0.1131(4) 0.5061(3) 0.056(2) Uani 1 1 d . . . . .
H22 H 0.6251 -0.0779 0.5202 0.067 Uiso 1 1 calc R U . . .
C23 C 0.6820(3) -0.1141(4) 0.4894(3) 0.053(2) Uani 1 1 d . . . . .
H23 H 0.7048 -0.0802 0.4937 0.064 Uiso 1 1 calc R U . . .
C24 C 0.6960(3) -0.1640(3) 0.4666(3) 0.0488(19) Uani 1 1 d . . . . .
C25 C 0.6622(3) -0.2155(3) 0.4625(3) 0.0465(18) Uani 1 1 d . . . . .
H25 H 0.6720 -0.2500 0.4479 0.056 Uiso 1 1 calc R U . . .
C26 C 0.6149(3) -0.2162(3) 0.4795(3) 0.0480(19) Uani 1 1 d . . . . .
H26 H 0.5936 -0.2511 0.4761 0.058 Uiso 1 1 calc R U . . .
C27 C 0.5462(5) -0.1624(7) 0.5205(5) 0.097(4) Uani 1 1 d . . . . .
C28 C 0.5678(14) -0.159(2) 0.5828(13) 0.126(15) Uani 0.4 1 d . . P A 1
H28A H 0.5513 -0.1254 0.5940 0.189 Uiso 0.4 1 calc R U P A 1
H28B H 0.6098 -0.1563 0.5977 0.189 Uiso 0.4 1 calc R U P A 1
H28C H 0.5564 -0.1947 0.5972 0.189 Uiso 0.4 1 calc R U P A 1
C29 C 0.5028(8) -0.2024(10) 0.4961(8) 0.121(6) Uani 0.8 1 d . . P A 1
H29A H 0.4905 -0.2001 0.4557 0.182 Uiso 0.8 1 calc R U P A 1
H29B H 0.4700 -0.1938 0.5069 0.182 Uiso 0.8 1 calc R U P A 1
H29C H 0.5170 -0.2417 0.5086 0.182 Uiso 0.8 1 calc R U P A 1
C28B C 0.5171(12) -0.1106(12) 0.5188(12) 0.084(9) Uani 0.4 1 d . . P A 2
H28D H 0.5413 -0.0845 0.5479 0.126 Uiso 0.4 1 calc R U P A 2
H28E H 0.4813 -0.1186 0.5247 0.126 Uiso 0.4 1 calc R U P A 2
H28F H 0.5081 -0.0922 0.4825 0.126 Uiso 0.4 1 calc R U P A 2
C29B C 0.5489(18) -0.222(2) 0.5582(17) 0.126(12) Uani 0.4 1 d . U P A 2
H29D H 0.5752 -0.2158 0.5965 0.189 Uiso 0.4 1 calc R U P A 2
H29E H 0.5627 -0.2551 0.5424 0.189 Uiso 0.4 1 calc R U P A 2
H29F H 0.5105 -0.2310 0.5576 0.189 Uiso 0.4 1 calc R U P A 2
C30 C 0.7432(4) -0.1638(4) 0.4418(4) 0.072(3) Uani 1 1 d . . . . .
H30A H 0.7561 -0.1238 0.4404 0.108 Uiso 1 1 calc R U . . .
H30B H 0.7278 -0.1799 0.4043 0.108 Uiso 1 1 calc R U . . .
H30C H 0.7758 -0.1874 0.4650 0.108 Uiso 1 1 calc R U . . .
C31 C 0.4818(3) 0.3243(3) 0.3219(4) 0.054(2) Uani 1 1 d . . . . .
C32 C 0.4805(3) 0.3876(3) 0.3208(3) 0.0447(18) Uani 1 1 d . . . . .
C33 C 0.4242(3) 0.4043(3) 0.2880(4) 0.0468(19) Uani 1 1 d . . . . .
C34 C 0.3904(3) 0.3518(3) 0.2686(4) 0.057(2) Uani 1 1 d . . . . .
C35 C 0.5320(3) 0.4296(3) 0.3454(4) 0.053(2) Uani 1 1 d . . . . .
H35A H 0.5250 0.4649 0.3227 0.079 Uiso 1 1 calc R U . . .
H35B H 0.5671 0.4106 0.3456 0.079 Uiso 1 1 calc R U . . .
H35C H 0.5365 0.4398 0.3834 0.079 Uiso 1 1 calc R U . . .
C36 C 0.3260(3) 0.3465(4) 0.2366(5) 0.086(4) Uani 1 1 d . . . . .
H36A H 0.3133 0.3072 0.2413 0.130 Uiso 1 1 calc R U . . .
H36B H 0.3174 0.3538 0.1972 0.130 Uiso 1 1 calc R U . . .
H36C H 0.3057 0.3749 0.2508 0.130 Uiso 1 1 calc R U . . .
C37 C 0.4014(3) 0.4655(3) 0.2784(3) 0.0435(18) Uani 1 1 d . . . . .
C38 C 0.4138(3) 0.5039(3) 0.3231(3) 0.0407(16) Uani 1 1 d . . . . .
H38 H 0.4355 0.4909 0.3596 0.049 Uiso 1 1 calc R U . . .
C39 C 0.3942(3) 0.5613(3) 0.3142(3) 0.0375(15) Uani 1 1 d . . . . .
H39 H 0.4036 0.5867 0.3451 0.045 Uiso 1 1 calc R U . . .
C40 C 0.3484(3) 0.5448(3) 0.2194(3) 0.0405(16) Uani 1 1 d . . . . .
H40 H 0.3252 0.5587 0.1837 0.049 Uiso 1 1 calc R U . . .
C41 C 0.3668(3) 0.4868(3) 0.2244(3) 0.0454(18) Uani 1 1 d . . . . .
H41 H 0.3566 0.4622 0.1929 0.054 Uiso 1 1 calc R U . . .
C42 C 0.5166(3) 0.2229(3) 0.3447(4) 0.049(2) Uani 1 1 d . . . . .
C43 C 0.5537(3) 0.1742(3) 0.3691(4) 0.051(2) Uani 1 1 d . . . . .
C44 C 0.5209(3) 0.1233(3) 0.3458(3) 0.0405(16) Uani 1 1 d . . . . .
C45 C 0.4656(3) 0.1415(3) 0.3079(3) 0.0439(18) Uani 1 1 d . . . . .
C46 C 0.4141(3) 0.1039(3) 0.2741(4) 0.051(2) Uani 1 1 d . . . . .
H46A H 0.3887 0.0989 0.2947 0.077 Uiso 1 1 calc R U . . .
H46B H 0.4277 0.0659 0.2672 0.077 Uiso 1 1 calc R U . . .
H46C H 0.3930 0.1230 0.2386 0.077 Uiso 1 1 calc R U . . .
C47 C 0.6140(3) 0.1750(3) 0.4148(4) 0.063(3) Uani 1 1 d . . . . .
H47A H 0.6173 0.1430 0.4408 0.094 Uiso 1 1 calc R U . . .
H47B H 0.6201 0.2121 0.4346 0.094 Uiso 1 1 calc R U . . .
H47C H 0.6429 0.1702 0.3980 0.094 Uiso 1 1 calc R U . . .
C48 C 0.5386(3) 0.0614(3) 0.3610(3) 0.0388(16) Uani 1 1 d . . . . .
C49 C 0.5937(3) 0.0404(3) 0.3652(3) 0.0396(16) Uani 1 1 d . . . . .
H49 H 0.6199 0.0659 0.3580 0.048 Uiso 1 1 calc R U . . .
C50 C 0.6098(3) -0.0179(3) 0.3801(3) 0.0406(16) Uani 1 1 d . . . . .
H50 H 0.6465 -0.0309 0.3821 0.049 Uiso 1 1 calc R U . . .
C51 C 0.5210(3) -0.0360(3) 0.3870(3) 0.0366(15) Uani 1 1 d . . . . .
H51 H 0.4956 -0.0621 0.3948 0.044 Uiso 1 1 calc R U . . .
C52 C 0.5021(3) 0.0204(3) 0.3718(3) 0.0362(15) Uani 1 1 d . . . . .
H52 H 0.4645 0.0315 0.3686 0.043 Uiso 1 1 calc R U . . .
C53 C 0.5257(3) 0.2848(3) 0.3525(4) 0.050(2) Uani 1 1 d . . . . .
C54 C 0.5806(3) 0.3095(3) 0.3951(5) 0.062(3) Uani 1 1 d . . . . .
C55 C 0.6315(3) 0.3123(4) 0.3845(6) 0.095(4) Uani 1 1 d . . . . .
H55 H 0.6336 0.2953 0.3520 0.114 Uiso 1 1 calc R U . . .
C56 C 0.6806(4) 0.3415(5) 0.4240(8) 0.131(7) Uani 1 1 d . . . . .
H56 H 0.7152 0.3443 0.4171 0.157 Uiso 1 1 calc R U . . .
C57 C 0.6778(5) 0.3662(5) 0.4731(7) 0.122(6) Uani 1 1 d . . . . .
H57 H 0.7106 0.3846 0.4993 0.147 Uiso 1 1 calc R U . . .
C58 C 0.6268(6) 0.3632(4) 0.4825(5) 0.100(4) Uani 1 1 d . . . . .
H58 H 0.6241 0.3800 0.5148 0.120 Uiso 1 1 calc R U . . .
C59 C 0.5786(4) 0.3346(4) 0.4430(5) 0.075(3) Uani 1 1 d . . . . .
H59 H 0.5439 0.3325 0.4497 0.090 Uiso 1 1 calc R U . . .
C60 C 0.7519(7) 0.9750(7) 0.3298(5) 0.112(5) Uani 1 1 d . . . . .
C61 C 0.3463(9) 0.9396(7) 0.4332(12) 0.214(5) Uani 1 1 d D U . . .
B1 B 0.4067(4) 0.2379(4) 0.2782(6) 0.084(5) Uani 1 1 d . . . . .
F1 F 0.3808(3) 0.2266(2) 0.2216(3) 0.106(3) Uani 1 1 d . . . . .
F2 F 0.36847(19) 0.2259(2) 0.3057(4) 0.109(3) Uani 1 1 d . . . . .
F3 F 0.7601(3) 1.0012(4) 0.2880(3) 0.115(2) Uani 1 1 d . . . . .
F4 F 0.6986(5) 0.9555(6) 0.3116(4) 0.202(6) Uani 1 1 d . . . . .
F5 F 0.7824(8) 0.9247(4) 0.3351(6) 0.220(7) Uani 1 1 d . . . . .
F6 F 0.3204(8) 0.9662(7) 0.4658(6) 0.232(5) Uani 1 1 d D U . . .
F7 F 0.3828(7) 0.9672(6) 0.4789(5) 0.225(5) Uani 1 1 d D U . . .
F8 F 0.3277(6) 0.8890(4) 0.4456(4) 0.175(4) Uani 1 1 d D U . . .
N1 N 0.3620(2) 0.5822(2) 0.2630(2) 0.0338(12) Uani 1 1 d . . . . .
N2 N 0.5736(2) -0.0563(2) 0.3916(2) 0.0328(12) Uani 1 1 d . . . . .
N3 N 0.4253(3) 0.3046(3) 0.2890(3) 0.060(2) Uani 1 1 d . . . . .
N4 N 0.4635(2) 0.2014(2) 0.3072(3) 0.0472(16) Uani 1 1 d . . . . .
O5 O 0.8302(4) 1.0370(4) 0.4033(4) 0.115(3) Uani 1 1 d . . . . .
O6 O 0.7621(4) 0.9795(5) 0.4321(4) 0.120(3) Uani 1 1 d . . . . .
O7 O 0.7290(4) 1.0650(5) 0.3736(5) 0.127(3) Uani 1 1 d . . . . .
O8 O 0.3382(8) 1.0248(5) 0.3694(5) 0.207(7) Uani 1 1 d . . . . .
O9 O 0.3873(9) 0.9316(12) 0.3859(17) 0.49(3) Uani 1 1 d . . . . .
O10 O 0.2893(10) 0.9337(11) 0.3369(7) 0.397(19) Uani 1 1 d . . . . .
S1 S 0.77147(13) 1.01849(13) 0.39299(12) 0.0779(7) Uani 1 1 d . . . . .
S2 S 0.32873(14) 0.96595(16) 0.36925(14) 0.0953(10) Uani 1 1 d D . . . .

loop_
_atom_site_aniso_label
_atom_site_aniso_U_11
_atom_site_aniso_U_22
_atom_site_aniso_U_33
_atom_site_aniso_U_23
_atom_site_aniso_U_13
_atom_site_aniso_U_12
Ru1 0.0198(2) 0.0228(3) 0.0447(3) 0.0023(2) 0.0090(2) 0.00188(19)
Ru2 0.0349(3) 0.0202(3) 0.0330(3) -0.0005(2) -0.0024(2) 0.0018(2)
O1 0.020(2) 0.030(2) 0.047(3) -0.004(2) 0.0101(19) 0.0028(17)
O2 0.020(2) 0.032(2) 0.044(3) 0.008(2) 0.0078(19) -0.0007(17)
O3 0.038(2) 0.023(2) 0.035(3) 0.0029(19) 0.002(2) -0.0023(19)
O4 0.029(2) 0.030(2) 0.033(3) -0.0059(19) -0.0014(19) 0.0057(18)
C1 0.028(3) 0.036(4) 0.049(4) -0.011(3) 0.005(3) -0.001(3)
C2 0.023(3) 0.020(3) 0.042(4) -0.006(3) 0.009(3) 0.002(2)
C3 0.020(3) 0.010(3) 0.043(4) 0.000(2) 0.008(3) 0.003(2)
C4 0.020(3) 0.022(3) 0.049(4) 0.004(3) 0.008(3) 0.001(2)
C5 0.028(3) 0.051(4) 0.044(4) 0.013(3) 0.006(3) -0.005(3)
C6 0.025(3) 0.049(4) 0.055(5) -0.001(4) 0.018(3) 0.005(3)
C7 0.033(3) 0.028(3) 0.057(5) 0.003(3) 0.014(3) 0.014(3)
C8 0.026(3) 0.032(4) 0.049(4) 0.010(3) 0.007(3) 0.007(3)
C9 0.017(3) 0.052(4) 0.055(5) -0.001(4) 0.009(3) 0.006(3)
C10 0.020(3) 0.043(4) 0.079(6) -0.011(4) 0.019(3) -0.004(3)
C11 0.027(3) 0.047(4) 0.061(5) 0.002(4) 0.019(3) -0.002(3)
C12 0.041(4) 0.060(5) 0.051(5) 0.010(4) 0.021(4) 0.012(4)
C13 0.064(6) 0.172(13) 0.075(7) 0.007(8) 0.041(6) 0.027(7)
C14 0.070(6) 0.059(5) 0.056(5) -0.008(4) 0.029(5) 0.001(4)
C15 0.037(4) 0.071(6) 0.058(5) -0.011(4) -0.002(4) 0.003(4)
C16 0.032(3) 0.033(4) 0.049(4) 0.005(3) 0.005(3) -0.009(3)
C17 0.035(3) 0.014(3) 0.037(4) 0.002(3) -0.002(3) -0.001(2)
C18 0.031(3) 0.012(3) 0.031(3) 0.001(2) 0.000(3) 0.003(2)
C19 0.031(3) 0.017(3) 0.042(4) -0.004(3) 0.002(3) 0.002(2)
C20 0.033(3) 0.037(4) 0.044(4) -0.003(3) 0.005(3) 0.012(3)
C21 0.057(5) 0.061(5) 0.034(4) 0.003(4) 0.006(4) 0.002(4)
C22 0.074(6) 0.039(4) 0.034(4) -0.013(3) -0.004(4) 0.010(4)
C23 0.049(4) 0.041(4) 0.041(4) -0.002(3) -0.015(4) -0.007(4)
C24 0.040(4) 0.041(4) 0.043(4) 0.014(3) -0.010(3) 0.007(3)
C25 0.043(4) 0.036(4) 0.040(4) 0.002(3) -0.008(3) 0.010(3)
C26 0.056(5) 0.032(4) 0.038(4) 0.010(3) -0.003(3) -0.004(3)
C27 0.068(7) 0.154(13) 0.065(7) 0.034(7) 0.020(6) -0.007(8)
C28 0.08(2) 0.23(5) 0.07(2) 0.00(2) 0.045(17) 0.02(3)
C29 0.094(12) 0.171(19) 0.104(13) -0.011(13) 0.044(10) -0.017(12)
C28B 0.101(19) 0.090(19) 0.10(2) 0.027(16) 0.081(17) 0.056(16)
C29B 0.13(2) 0.14(2) 0.115(19) 0.015(16) 0.064(16) -0.008(16)
C30 0.048(5) 0.073(6) 0.076(7) 0.024(5) 0.002(5) 0.016(4)
C31 0.031(4) 0.017(3) 0.095(6) 0.001(4) 0.002(4) -0.001(3)
C32 0.030(3) 0.021(3) 0.074(5) 0.000(3) 0.008(3) 0.000(3)
C33 0.036(4) 0.018(3) 0.075(6) 0.004(3) 0.006(4) 0.005(3)
C34 0.031(4) 0.021(3) 0.098(7) 0.010(4) -0.002(4) 0.002(3)
C35 0.034(4) 0.017(3) 0.099(7) 0.001(4) 0.014(4) 0.000(3)
C36 0.036(4) 0.029(4) 0.148(10) 0.000(5) -0.020(5) 0.003(3)
C37 0.032(3) 0.019(3) 0.072(5) 0.005(3) 0.010(3) 0.001(3)
C38 0.038(4) 0.027(3) 0.052(4) 0.010(3) 0.012(3) 0.003(3)
C39 0.043(4) 0.027(3) 0.042(4) 0.002(3) 0.015(3) 0.002(3)
C40 0.039(4) 0.031(4) 0.044(4) 0.000(3) 0.007(3) 0.000(3)
C41 0.036(4) 0.025(3) 0.067(5) -0.004(3) 0.009(4) 0.005(3)
C42 0.027(3) 0.020(3) 0.086(6) 0.003(3) 0.005(4) -0.002(3)
C43 0.030(3) 0.019(3) 0.091(6) 0.002(4) 0.009(4) 0.000(3)
C44 0.033(3) 0.023(3) 0.061(5) 0.002(3) 0.013(3) 0.001(3)
C45 0.031(3) 0.022(3) 0.068(5) 0.002(3) 0.006(3) -0.001(3)
C46 0.038(4) 0.022(3) 0.075(6) -0.001(3) -0.001(4) -0.001(3)
C47 0.034(4) 0.021(4) 0.110(8) -0.002(4) 0.000(4) 0.009(3)
C48 0.032(3) 0.022(3) 0.055(5) 0.002(3) 0.007(3) 0.006(3)
C49 0.030(3) 0.021(3) 0.064(5) 0.008(3) 0.013(3) 0.001(3)
C50 0.035(3) 0.029(4) 0.052(4) 0.004(3) 0.010(3) 0.005(3)
C51 0.039(3) 0.024(3) 0.050(4) 0.004(3) 0.019(3) 0.002(3)
C52 0.029(3) 0.031(3) 0.050(4) -0.004(3) 0.016(3) 0.002(3)
C53 0.028(3) 0.021(3) 0.085(6) 0.008(4) 0.004(4) 0.002(3)
C54 0.029(4) 0.014(3) 0.110(8) 0.000(4) -0.012(4) 0.003(3)
C55 0.030(4) 0.038(5) 0.187(12) -0.041(6) 0.006(6) -0.002(4)
C56 0.028(5) 0.053(6) 0.271(19) -0.055(9) 0.006(7) -0.011(4)
C57 0.064(7) 0.042(6) 0.182(15) -0.024(7) -0.046(8) -0.003(5)
C58 0.093(9) 0.042(6) 0.105(9) 0.005(5) -0.031(7) -0.003(6)
C59 0.054(5) 0.042(5) 0.089(7) 0.010(5) -0.020(5) -0.009(4)
C60 0.149(12) 0.124(12) 0.090(9) -0.024(8) 0.077(9) -0.081(10)
C61 0.309(11) 0.130(8) 0.191(9) -0.020(7) 0.079(8) -0.048(8)
B1 0.034(5) 0.018(4) 0.153(12) 0.012(6) -0.021(6) 0.000(4)
F1 0.078(4) 0.029(3) 0.131(5) 0.004(3) -0.054(4) 0.003(2)
F2 0.025(2) 0.027(2) 0.257(9) 0.015(4) 0.033(4) -0.0006(19)
F3 0.132(6) 0.130(6) 0.091(5) -0.018(4) 0.053(4) -0.037(5)
F4 0.209(10) 0.277(14) 0.168(9) -0.128(9) 0.125(8) -0.176(11)
F5 0.42(2) 0.070(6) 0.272(14) 0.000(7) 0.253(15) 0.030(9)
F6 0.301(9) 0.175(6) 0.214(7) -0.010(5) 0.087(7) -0.034(7)
F7 0.308(10) 0.142(7) 0.193(8) -0.022(6) 0.056(8) -0.034(8)
F8 0.286(10) 0.103(6) 0.172(7) -0.001(6) 0.126(7) -0.049(7)
N1 0.027(3) 0.023(3) 0.050(4) 0.007(3) 0.013(2) 0.000(2)
N2 0.035(3) 0.024(3) 0.036(3) 0.001(2) 0.008(2) 0.001(2)
N3 0.030(3) 0.016(3) 0.109(6) 0.001(3) -0.003(3) -0.003(2)
N4 0.025(3) 0.018(3) 0.084(5) 0.004(3) 0.004(3) -0.005(2)
O5 0.083(5) 0.140(8) 0.128(7) -0.038(6) 0.045(5) -0.034(5)
O6 0.140(8) 0.138(8) 0.094(6) 0.004(6) 0.059(6) -0.030(6)
O7 0.099(6) 0.122(8) 0.172(9) 0.034(7) 0.063(6) 0.027(6)
O8 0.34(2) 0.095(8) 0.146(10) 0.038(7) 0.039(11) -0.022(10)
O9 0.24(2) 0.40(3) 1.00(7) -0.38(4) 0.43(3) -0.13(2)
O10 0.36(3) 0.41(3) 0.203(16) 0.083(17) -0.148(17) -0.29(2)
S1 0.0829(18) 0.0726(17) 0.0832(18) -0.0108(14) 0.0366(15) -0.0230(14)
S2 0.085(2) 0.087(2) 0.089(2) 0.0066(17) 0.0037(16) -0.0108(17)

loop_
_atom_type_symbol
_atom_type_description
_atom_type_scat_dispersion_real
_atom_type_scat_dispersion_imag
_atom_type_scat_source
C C 0.0033 0.0016 'International Tables Vol C Tables 4.2.6.8 and 6.1.1.4'
H H 0.0000 0.0000 'International Tables Vol C Tables 4.2.6.8 and 6.1.1.4'
N N 0.0061 0.0033 'International Tables Vol C Tables 4.2.6.8 and 6.1.1.4'
O O 0.0106 0.0060 'International Tables Vol C Tables 4.2.6.8 and 6.1.1.4'
Ru Ru -1.2594 0.8363 'International Tables Vol C Tables 4.2.6.8 and 6.1.1.4'
B B 0.0013 0.0007 'International Tables Vol C Tables 4.2.6.8 and 6.1.1.4'
F F 0.0171 0.0103 'International Tables Vol C Tables 4.2.6.8 and 6.1.1.4'
S S 0.1246 0.1234 'International Tables Vol C Tables 4.2.6.8 and 6.1.1.4'

loop_
_geom_angle_atom_site_label_1
_geom_angle_atom_site_label_2
_geom_angle_atom_site_label_3
_geom_angle
_geom_angle_site_symmetry_1
_geom_angle_site_symmetry_3
O1 Ru1 O2 86.68(17) . .
O1 Ru1 N1 83.16(19) . .
O2 Ru1 N1 84.45(19) . .
O1 Ru1 C10 157.3(3) . .
O2 Ru1 C10 115.2(3) . .
N1 Ru1 C10 92.8(2) . .
O1 Ru1 C11 119.4(2) . .
O2 Ru1 C11 153.1(2) . .
N1 Ru1 C11 92.1(2) . .
C10 Ru1 C11 38.2(3) . .
O1 Ru1 C9 157.7(2) . .
O2 Ru1 C9 89.8(2) . .
N1 Ru1 C9 118.4(3) . .
C10 Ru1 C9 37.2(3) . .
C11 Ru1 C9 68.4(3) . .
O1 Ru1 C6 93.3(2) . .
O2 Ru1 C6 158.2(2) . .
N1 Ru1 C6 117.2(2) . .
C10 Ru1 C6 68.7(3) . .
C11 Ru1 C6 37.6(3) . .
C9 Ru1 C6 81.9(3) . .
O1 Ru1 C8 120.1(2) . .
O2 Ru1 C8 93.1(2) . .
N1 Ru1 C8 156.5(2) . .
C10 Ru1 C8 67.1(3) . .
C11 Ru1 C8 79.5(3) . .
C9 Ru1 C8 38.1(3) . .
C6 Ru1 C8 68.0(3) . .
O1 Ru1 C7 94.9(2) . .
O2 Ru1 C7 120.2(2) . .
N1 Ru1 C7 155.2(2) . .
C10 Ru1 C7 79.5(3) . .
C11 Ru1 C7 67.2(3) . .
C9 Ru1 C7 68.0(3) . .
C6 Ru1 C7 38.0(3) . .
C8 Ru1 C7 36.8(3) . .
O4 Ru2 O3 87.07(18) . .
O4 Ru2 N2 84.62(19) . .
O3 Ru2 N2 82.41(18) . .
O4 Ru2 C22 147.8(3) . .
O3 Ru2 C22 123.9(3) . .
N2 Ru2 C22 90.6(3) . .
O4 Ru2 C23 111.0(3) . .
O3 Ru2 C23 161.6(3) . .
N2 Ru2 C23 95.5(3) . .
C22 Ru2 C23 37.7(3) . .
O4 Ru2 C25 94.9(2) . .
O3 Ru2 C25 117.0(2) . .
N2 Ru2 C25 160.5(2) . .
C22 Ru2 C25 79.4(3) . .
C23 Ru2 C25 66.4(3) . .
O4 Ru2 C26 123.7(3) . .
O3 Ru2 C26 93.4(2) . .
N2 Ru2 C26 151.3(3) . .
C22 Ru2 C26 68.1(3) . .
C23 Ru2 C26 79.7(3) . .
C25 Ru2 C26 36.9(3) . .
O4 Ru2 C24 88.5(3) . .
O3 Ru2 C24 153.6(2) . .
N2 Ru2 C24 123.0(2) . .
C22 Ru2 C24 67.6(3) . .
C23 Ru2 C24 36.6(3) . .
C25 Ru2 C24 37.6(3) . .
C26 Ru2 C24 67.8(3) . .
O4 Ru2 C21 161.9(3) . .
O3 Ru2 C21 94.6(3) . .
N2 Ru2 C21 113.5(3) . .
C22 Ru2 C21 38.8(3) . .
C23 Ru2 C21 69.3(3) . .
C25 Ru2 C21 68.3(3) . .
C26 Ru2 C21 38.2(3) . .
C24 Ru2 C21 81.9(3) . .
C2 O1 Ru1 127.7(4) . .
C4 O2 Ru1 128.5(4) . .
C17 O3 Ru2 126.7(4) . .
C19 O4 Ru2 128.4(4) . .
C5 C1 C2 120.7(7) 2_655 .
O1 C2 C3 127.6(6) . .
O1 C2 C1 113.4(6) . .
C3 C2 C1 118.9(5) . .
C2 C3 C4 121.1(5) . .
C2 C3 C3 120.0(7) . 2_655
C4 C3 C3 118.9(7) . 2_655
O2 C4 C3 126.5(6) . .
O2 C4 C5 114.5(6) . .
C3 C4 C5 119.0(5) . .
C1 C5 C4 122.2(6) 2_655 .
C11 C6 C7 117.5(7) . .
C11 C6 C12 119.1(7) . .
C7 C6 C12 123.3(7) . .
C11 C6 Ru1 71.0(4) . .
C7 C6 Ru1 71.3(4) . .
C12 C6 Ru1 130.9(5) . .
C8 C7 C6 121.2(7) . .
C8 C7 Ru1 71.4(4) . .
C6 C7 Ru1 70.7(4) . .
C7 C8 C9 121.3(7) . .
C7 C8 Ru1 71.8(4) . .
C9 C8 Ru1 70.7(4) . .
C10 C9 C8 117.8(7) . .
C10 C9 C15 121.1(7) . .
C8 C9 C15 121.0(7) . .
C10 C9 Ru1 71.0(4) . .
C8 C9 Ru1 71.2(4) . .
C15 C9 Ru1 125.7(5) . .
C9 C10 C11 121.3(7) . .
C9 C10 Ru1 71.7(4) . .
C11 C10 Ru1 71.2(4) . .
C6 C11 C10 120.7(7) . .
C6 C11 Ru1 71.4(4) . .
C10 C11 Ru1 70.6(4) . .
C6 C12 C14 114.2(7) . .
C6 C12 C13 108.3(7) . .
C14 C12 C13 110.9(8) . .
C20 C16 C17 121.1(7) 2_655 .
O3 C17 C18 127.5(6) . .
O3 C17 C16 113.3(6) . .
C18 C17 C16 119.1(6) . .
C17 C18 C19 121.2(6) . .
C17 C18 C18 120.4(7) . 2_655
C19 C18 C18 118.3(7) . 2_655
O4 C19 C18 126.1(6) . .
O4 C19 C20 114.8(6) . .
C18 C19 C20 119.1(6) . .
C16 C20 C19 121.7(6) 2_655 .
C26 C21 C22 114.6(8) . .
C26 C21 C27 123.6(9) . .
C22 C21 C27 121.7(9) . .
C26 C21 Ru2 70.5(4) . .
C22 C21 Ru2 68.3(4) . .
C27 C21 Ru2 129.9(6) . .
C23 C22 C21 122.5(7) . .
C23 C22 Ru2 72.5(4) . .
C21 C22 Ru2 72.9(4) . .
C24 C23 C22 121.2(8) . .
C24 C23 Ru2 72.6(4) . .
C22 C23 Ru2 69.8(4) . .
C23 C24 C25 118.4(8) . .
C23 C24 C30 121.9(8) . .
C25 C24 C30 119.6(8) . .
C23 C24 Ru2 70.9(4) . .
C25 C24 Ru2 71.0(4) . .
C30 C24 Ru2 125.4(5) . .
C26 C25 C24 121.8(7) . .
C26 C25 Ru2 71.6(4) . .
C24 C25 Ru2 71.4(4) . .
C25 C26 C21 121.4(7) . .
C25 C26 Ru2 71.5(4) . .
C21 C26 Ru2 71.3(4) . .
C29 C27 C28 115(2) . .
C29 C27 C21 116.7(14) . .
C28B C27 C21 120.5(15) . .
C28 C27 C21 108.9(14) . .
C28B C27 C29B 129.2(19) . .
C21 C27 C29B 107.3(16) . .
C53 C31 N3 121.4(6) . .
C53 C31 C32 131.2(7) . .
N3 C31 C32 107.2(6) . .
C33 C32 C31 107.2(6) . .
C33 C32 C35 125.1(6) . .
C31 C32 C35 127.3(6) . .
C32 C33 C34 107.9(6) . .
C32 C33 C37 126.2(6) . .
C34 C33 C37 125.7(6) . .
N3 C34 C33 108.6(6) . .
N3 C34 C36 122.8(6) . .
C33 C34 C36 128.3(6) . .
C38 C37 C41 117.7(6) . .
C38 C37 C33 119.9(7) . .
C41 C37 C33 122.4(7) . .
C39 C38 C37 120.1(7) . .
N1 C39 C38 122.7(7) . .
N1 C40 C41 123.5(7) . .
C40 C41 C37 118.3(7) . .
N4 C42 C43 108.7(6) . .
N4 C42 C53 119.9(6) . .
C43 C42 C53 131.4(7) . .
C44 C43 C42 105.9(6) . .
C44 C43 C47 125.6(6) . .
C42 C43 C47 128.3(6) . .
C43 C44 C45 107.9(6) . .
C43 C44 C48 126.8(6) . .
C45 C44 C48 125.1(6) . .
N4 C45 C44 108.9(6) . .
N4 C45 C46 122.5(6) . .
C44 C45 C46 128.6(6) . .
C52 C48 C49 115.9(6) . .
C52 C48 C44 122.5(6) . .
C49 C48 C44 121.6(6) . .
C50 C49 C48 120.9(6) . .
N2 C50 C49 121.6(6) . .
N2 C51 C52 124.3(6) . .
C51 C52 C48 120.2(6) . .
C31 C53 C42 120.3(6) . .
C31 C53 C54 118.1(6) . .
C42 C53 C54 121.5(6) . .
C59 C54 C55 119.7(8) . .
C59 C54 C53 118.9(8) . .
C55 C54 C53 121.1(10) . .
C54 C55 C56 118.7(12) . .
C57 C56 C55 120.7(12) . .
C58 C57 C56 119.5(10) . .
C57 C58 C59 119.1(14) . .
C54 C59 C58 122.3(12) . .
F4 C60 F3 107.8(13) . .
F4 C60 F5 101.6(13) . .
F3 C60 F5 102.5(12) . .
F4 C60 S1 114.1(10) . .
F3 C60 S1 114.6(9) . .
F5 C60 S1 114.8(12) . .
F8 C61 F7 112(2) . .
F8 C61 F6 87.4(19) . .
F7 C61 F6 64.9(14) . .
F8 C61 S2 124.8(14) . .
F7 C61 S2 122.9(14) . .
F6 C61 S2 116.0(16) . .
F8 C61 O9 113.4(16) . .
F7 C61 O9 105.2(17) . .
F6 C61 O9 159.3(17) . .
S2 C61 O9 52.4(14) . .
F1 B1 F2 110.9(8) . .
F1 B1 N4 112.8(10) . .
F2 B1 N4 108.2(9) . .
F1 B1 N3 110.9(9) . .
F2 B1 N3 107.8(10) . .
N4 B1 N3 105.9(6) . .
C61 F6 F7 56.7(9) . .
C61 F7 F6 58.5(10) . .
C39 N1 C40 117.6(6) . .
C39 N1 Ru1 120.5(5) . .
C40 N1 Ru1 121.8(4) . .
C51 N2 C50 117.1(5) . .
C51 N2 Ru2 123.2(4) . .
C50 N2 Ru2 119.6(4) . .
C34 N3 C31 109.1(6) . .
C34 N3 B1 126.2(6) . .
C31 N3 B1 124.7(6) . .
C45 N4 C42 108.5(5) . .
C45 N4 B1 124.1(6) . .
C42 N4 B1 126.4(6) . .
S2 O9 C61 56.9(9) . .
O6 S1 O5 118.1(6) . .
O6 S1 O7 114.3(6) . .
O5 S1 O7 114.0(6) . .
O6 S1 C60 103.5(6) . .
O5 S1 C60 104.0(6) . .
O7 S1 C60 99.9(8) . .
O10 S2 O8 131.9(13) . .
O10 S2 O9 107.7(18) . .
O8 S2 O9 110.5(12) . .
O10 S2 C61 107.4(10) . .
O8 S2 C61 112.0(8) . .
O9 S2 C61 70.7(16) . .

loop_
_geom_bond_atom_site_label_1
_geom_bond_atom_site_label_2
_geom_bond_distance
_geom_bond_site_symmetry_2
Ru1 O1 2.044(4) .
Ru1 O2 2.057(4) .
Ru1 N1 2.107(5) .
Ru1 C10 2.169(6) .
Ru1 C11 2.176(7) .
Ru1 C9 2.178(6) .
Ru1 C6 2.182(7) .
Ru1 C8 2.185(6) .
Ru1 C7 2.190(6) .
Ru2 O4 2.039(5) .
Ru2 O3 2.043(4) .
Ru2 N2 2.117(5) .
Ru2 C22 2.132(7) .
Ru2 C23 2.167(7) .
Ru2 C25 2.183(7) .
Ru2 C26 2.183(7) .
Ru2 C24 2.188(7) .
Ru2 C21 2.193(8) .
O1 C2 1.285(7) .
O2 C4 1.286(7) .
O3 C17 1.286(8) .
O4 C19 1.282(8) .
C1 C5 1.339(9) 2_655
C1 C2 1.464(9) .
C2 C3 1.407(9) .
C3 C4 1.426(9) .
C3 C3 1.460(11) 2_655
C4 C5 1.440(10) .
C5 C1 1.339(9) 2_655
C6 C11 1.404(10) .
C6 C7 1.424(10) .
C6 C12 1.502(11) .
C7 C8 1.380(10) .
C8 C9 1.423(10) .
C9 C10 1.388(11) .
C9 C15 1.510(11) .
C10 C11 1.421(11) .
C12 C14 1.528(12) .
C12 C13 1.528(11) .
C16 C20 1.335(10) 2_655
C16 C17 1.452(9) .
C17 C18 1.400(10) .
C18 C19 1.434(9) .
C18 C18 1.450(12) 2_655
C19 C20 1.443(10) .
C20 C16 1.335(10) 2_655
C21 C26 1.433(11) .
C21 C22 1.439(12) .
C21 C27 1.504(14) .
C22 C23 1.390(12) .
C23 C24 1.366(12) .
C24 C25 1.408(11) .
C24 C30 1.510(13) .
C25 C26 1.382(11) .
C27 C29 1.36(2) .
C27 C28B 1.36(2) .
C27 C28 1.47(3) .
C27 C29B 1.64(4) .
C31 C53 1.391(9) .
C31 N3 1.401(9) .
C31 C32 1.427(9) .
C32 C33 1.375(9) .
C32 C35 1.516(9) .
C33 C34 1.424(10) .
C33 C37 1.475(9) .
C34 N3 1.343(9) .
C34 C36 1.491(10) .
C37 C38 1.370(10) .
C37 C41 1.405(10) .
C38 C39 1.370(9) .
C39 N1 1.333(9) .
C40 N1 1.334(9) .
C40 C41 1.373(9) .
C42 N4 1.386(9) .
C42 C43 1.413(9) .
C42 C53 1.416(9) .
C43 C44 1.401(9) .
C43 C47 1.504(10) .
C44 C45 1.404(9) .
C44 C48 1.468(9) .
C45 N4 1.351(8) .
C45 C46 1.499(9) .
C48 C52 1.384(9) .
C48 C49 1.399(9) .
C49 C50 1.383(9) .
C50 N2 1.349(9) .
C51 N2 1.332(8) .
C51 C52 1.359(9) .
C53 C54 1.492(10) .
C54 C59 1.361(14) .
C54 C55 1.373(14) .
C55 C56 1.413(14) .
C56 C57 1.39(2) .
C57 C58 1.36(2) .
C58 C59 1.393(13) .
C60 F4 1.292(15) .
C60 F3 1.298(12) .
C60 F5 1.340(19) .
C60 S1 1.789(13) .
C61 F8 1.310(18) .
C61 F7 1.331(18) .
C61 F6 1.36(2) .
C61 S2 1.63(3) .
C61 O9 1.84(3) .
B1 F1 1.365(16) .
B1 F2 1.388(16) .
B1 N4 1.551(10) .
B1 N3 1.564(10) .
F6 F7 1.44(2) .
O5 S1 1.429(8) .
O6 S1 1.409(9) .
O7 S1 1.431(9) .
O8 S2 1.347(12) .
O9 S2 1.55(2) .
O10 S2 1.245(13) .
